data_7109510
loop_
_publ_author_name
'Yi Wang'
'Minjie Li'
'Yumo Zhang'
'Jin Yang'
'Shaoyin Zhu'
'Lan Sheng'
'Xudong Wang'
'Bing Yang'
'Sean Xiao-An Zhang'

_publ_section_title
;
 Stress acidulated amphoteric molecules and mechanochromism via reversible
 intermolecular proton transfer
;
_journal_name_full Chem.Commun.
_journal_page_first 6587
_journal_paper_doi 10.1039/c3cc42747a
_journal_volume 49
_journal_year 2013
_chemical_formula_sum 'C18 H17 N O'
_chemical_formula_weight 263.33
_chemical_name_systematic
;
?
;
_space_group_IT_number 14
_symmetry_space_group_name_Hall '-P 2yn'
_symmetry_space_group_name_H-M 'P 1 21/n 1'
_atom_sites_solution_hydrogens geom
_atom_sites_solution_primary direct
_atom_sites_solution_secondary difmap
_audit_creation_method SHELXL-97
_cell_angle_alpha 90.00
_cell_angle_beta 92.17(3)
_cell_angle_gamma 90.00
_cell_formula_units_Z 4
_cell_length_a 5.9589(12)
_cell_length_b 20.362(4)
_cell_length_c 12.149(2)
_cell_measurement_temperature 293(2)
_cell_volume 1473.0(5)
_computing_structure_refinement 'SHELXL-97 (Sheldrick, 1997)'
_computing_structure_solution 'SHELXS-97 (Sheldrick, 1990)'
_diffrn_ambient_temperature 293(2)
_diffrn_measured_fraction_theta_full 0.994
_diffrn_measured_fraction_theta_max 0.994
_diffrn_radiation_monochromator graphite
_diffrn_radiation_source 'fine-focus sealed tube'
_diffrn_radiation_type MoK\a
_diffrn_radiation_wavelength 0.71073
_diffrn_reflns_av_R_equivalents 0.0380
_diffrn_reflns_av_sigmaI/netI 0.0337
_diffrn_reflns_limit_h_max 7
_diffrn_reflns_limit_h_min -7
_diffrn_reflns_limit_k_max 24
_diffrn_reflns_limit_k_min -24
_diffrn_reflns_limit_l_max 14
_diffrn_reflns_limit_l_min -14
_diffrn_reflns_number 10953
_diffrn_reflns_theta_full 25.00
_diffrn_reflns_theta_max 25.00
_diffrn_reflns_theta_min 3.36
_exptl_absorpt_coefficient_mu 0.073
_exptl_absorpt_correction_T_max 0.9866
_exptl_absorpt_correction_T_min 0.9628
_exptl_crystal_density_diffrn 1.187
_exptl_crystal_density_method 'not measured'
_exptl_crystal_F_000 560
_exptl_crystal_size_max 0.52
_exptl_crystal_size_mid 0.33
_exptl_crystal_size_min 0.19
_refine_diff_density_max 0.342
_refine_diff_density_min -0.281
_refine_diff_density_rms 0.049
_refine_ls_extinction_method none
_refine_ls_goodness_of_fit_ref 1.101
_refine_ls_hydrogen_treatment mixed
_refine_ls_matrix_type full
_refine_ls_number_parameters 194
_refine_ls_number_reflns 2568
_refine_ls_number_restraints 6
_refine_ls_restrained_S_all 1.101
_refine_ls_R_factor_all 0.0947
_refine_ls_R_factor_gt 0.0640
_refine_ls_shift/su_max 0.000
_refine_ls_shift/su_mean 0.000
_refine_ls_structure_factor_coef Fsqd
_refine_ls_weighting_details 'calc w=1/[\s^2^(Fo^2^)+(0.1378P)^2^+0.1121P] where P=(Fo^2^+2Fc^2^)/3'
_refine_ls_weighting_scheme calc
_refine_ls_wR_factor_gt 0.1985
_refine_ls_wR_factor_ref 0.2310
_reflns_number_gt 1654
_reflns_number_total 2568
_reflns_threshold_expression >2sigma(I)
_cod_data_source_file c3cc42747a-1.cif
_cod_data_source_block wy-2
_cod_database_code 7109510

loop_
_symmetry_equiv_pos_as_xyz
'x, y, z'
'-x+1/2, y+1/2, -z+1/2'
'-x, -y, -z'
'x-1/2, -y-1/2, z-1/2'

loop_
_atom_site_label
_atom_site_type_symbol
_atom_site_fract_x
_atom_site_fract_y
_atom_site_fract_z
_atom_site_U_iso_or_equiv
_atom_site_adp_type
_atom_site_occupancy
_atom_site_symmetry_multiplicity
_atom_site_calc_flag
_atom_site_refinement_flags
_atom_site_disorder_assembly
_atom_site_disorder_group
C1 C 0.8388(5) 0.19643(14) 0.0971(2) 0.0605(7) Uani 1 1 d . A .
C2 C 1.0131(5) 0.15324(15) 0.0817(3) 0.0671(8) Uani 1 1 d . . .
H2 H 1.0399 0.1379 0.0112 0.081 Uiso 1 1 calc R . .
C3 C 1.1480(5) 0.13261(17) 0.1695(3) 0.0750(9) Uani 1 1 d . . .
H3 H 1.2650 0.1035 0.1577 0.090 Uiso 1 1 calc R . .
C4 C 1.1126(6) 0.15410(19) 0.2730(3) 0.0825(10) Uani 1 1 d . . .
H4 H 1.2041 0.1398 0.3320 0.099 Uiso 1 1 calc R . .
C5 C 0.9416(6) 0.19690(17) 0.2898(2) 0.0742(9) Uani 1 1 d . A .
H5 H 0.9203 0.2119 0.3610 0.089 Uiso 1 1 calc R . .
C6 C 0.7964(5) 0.21925(13) 0.2045(2) 0.0615(7) Uani 1 1 d . . .
C7 C 0.6204(5) 0.26449(17) 0.2341(3) 0.0769(9) Uani 1 1 d . A 1
H7 H 0.6091 0.2720 0.3092 0.092 Uiso 1 1 calc R A 1
C8 C 0.4804(6) 0.29506(17) 0.1726(3) 0.0607(12) Uani 0.843(8) 1 d P A 1
H8 H 0.4813 0.2876 0.0971 0.073 Uiso 0.843(8) 1 calc PR A 1
C9 C 0.3118(5) 0.34310(14) 0.2155(3) 0.0639(8) Uani 1 1 d . A 1
C8' C 0.468(2) 0.2968(6) 0.2571(13) 0.038(5) Uani 0.157(8) 1 d PU A 2
H8' H 0.4385 0.2892 0.3306 0.045 Uiso 0.157(8) 1 d PR A 3
C10 C 0.2145(4) 0.39388(14) 0.1380(2) 0.0575(7) Uani 1 1 d . . .
C11 C 0.0733(4) 0.43296(13) 0.2132(2) 0.0533(7) Uani 1 1 d . A .
C12 C 0.0841(5) 0.40220(15) 0.3161(2) 0.0616(7) Uani 1 1 d . . .
C13 C -0.0342(6) 0.4225(2) 0.4020(3) 0.0904(11) Uani 1 1 d . A .
H13 H -0.0251 0.4005 0.4691 0.108 Uiso 1 1 calc R . .
C14 C -0.1661(7) 0.4757(3) 0.3875(4) 0.1067(14) Uani 1 1 d . . .
H14 H -0.2518 0.4897 0.4454 0.128 Uiso 1 1 calc R A .
C15 C -0.1790(7) 0.5109(2) 0.2882(5) 0.1103(16) Uani 1 1 d . A .
H15 H -0.2667 0.5486 0.2817 0.132 Uiso 1 1 calc R . .
C16 C -0.0560(6) 0.48817(16) 0.1975(3) 0.0807(10) Uani 1 1 d . . .
H16 H -0.0630 0.5099 0.1301 0.097 Uiso 1 1 calc R A .
C17 C 0.3970(6) 0.4352(2) 0.0866(3) 0.0906(11) Uani 1 1 d . A .
H17A H 0.3289 0.4709 0.0459 0.136 Uiso 1 1 calc R . .
H17B H 0.4808 0.4083 0.0379 0.136 Uiso 1 1 calc R . .
H17C H 0.4961 0.4524 0.1437 0.136 Uiso 1 1 calc R . .
C18 C 0.0661(5) 0.36049(18) 0.0473(2) 0.0776(9) Uani 1 1 d . A .
H18A H -0.0472 0.3345 0.0807 0.116 Uiso 1 1 calc R . .
H18B H 0.1576 0.3327 0.0035 0.116 Uiso 1 1 calc R . .
H18C H -0.0042 0.3935 0.0012 0.116 Uiso 1 1 calc R . .
N1 N 0.2381(4) 0.34768(12) 0.3136(2) 0.0707(7) Uani 1 1 d . A .
O1 O 0.7074(4) 0.21881(11) 0.01177(18) 0.0837(7) Uani 1 1 d . . .
H1 H 0.7460 0.2016 -0.0455 0.125 Uiso 1 1 calc R A .

loop_
_atom_site_aniso_label
_atom_site_aniso_U_11
_atom_site_aniso_U_22
_atom_site_aniso_U_33
_atom_site_aniso_U_23
_atom_site_aniso_U_13
_atom_site_aniso_U_12
C1 0.0614(15) 0.0542(15) 0.0651(17) -0.0068(12) -0.0089(13) -0.0026(12)
C2 0.0651(17) 0.0684(18) 0.0679(18) -0.0061(14) 0.0039(14) 0.0097(14)
C3 0.0658(18) 0.084(2) 0.075(2) 0.0106(16) 0.0035(15) 0.0096(16)
C4 0.074(2) 0.102(3) 0.071(2) 0.0203(18) -0.0041(16) -0.0021(19)
C5 0.0780(19) 0.089(2) 0.0558(17) 0.0035(15) 0.0061(15) -0.0190(18)
C6 0.0585(15) 0.0554(16) 0.0714(18) -0.0116(13) 0.0110(13) -0.0104(13)
C7 0.074(2) 0.0682(19) 0.089(2) -0.0114(17) 0.0089(18) -0.0111(16)
C8 0.079(2) 0.068(2) 0.0340(19) 0.0020(14) -0.0049(14) -0.0113(17)
C9 0.0574(15) 0.0605(17) 0.0736(19) 0.0025(14) -0.0003(13) -0.0074(13)
C8' 0.036(6) 0.034(6) 0.043(7) 0.004(4) 0.000(4) 0.008(4)
C10 0.0547(14) 0.0588(16) 0.0592(16) 0.0037(12) 0.0042(12) -0.0109(12)
C11 0.0525(13) 0.0508(14) 0.0557(15) 0.0000(11) -0.0096(11) -0.0062(11)
C12 0.0687(17) 0.0682(18) 0.0477(15) -0.0068(12) -0.0012(12) -0.0158(14)
C13 0.096(2) 0.104(3) 0.071(2) -0.0239(19) 0.0102(18) -0.003(2)
C14 0.086(3) 0.141(4) 0.093(3) -0.049(3) 0.007(2) -0.005(3)
C15 0.079(2) 0.080(3) 0.169(5) -0.054(3) -0.030(3) 0.0238(19)
C16 0.081(2) 0.064(2) 0.095(2) -0.0022(17) -0.0274(18) 0.0037(16)
C17 0.076(2) 0.094(3) 0.102(3) 0.020(2) 0.0132(19) -0.0299(18)
C18 0.0774(19) 0.091(2) 0.0647(19) -0.0130(16) 0.0042(15) -0.0176(18)
N1 0.0781(16) 0.0591(15) 0.0732(17) 0.0135(12) -0.0201(13) -0.0069(12)
O1 0.0930(15) 0.0824(16) 0.0734(14) -0.0258(11) -0.0253(12) 0.0271(12)

loop_
_atom_type_symbol
_atom_type_description
_atom_type_scat_dispersion_real
_atom_type_scat_dispersion_imag
_atom_type_scat_source
C C 0.0033 0.0016 'International Tables Vol C Tables 4.2.6.8 and 6.1.1.4'
H H 0.0000 0.0000 'International Tables Vol C Tables 4.2.6.8 and 6.1.1.4'
N N 0.0061 0.0033 'International Tables Vol C Tables 4.2.6.8 and 6.1.1.4'
O O 0.0106 0.0060 'International Tables Vol C Tables 4.2.6.8 and 6.1.1.4'

loop_
_geom_angle_atom_site_label_1
_geom_angle_atom_site_label_2
_geom_angle_atom_site_label_3
_geom_angle
O1 C1 C2 121.8(3)
O1 C1 C6 118.5(2)
C2 C1 C6 119.8(3)
C3 C2 C1 120.6(3)
C3 C2 H2 119.7
C1 C2 H2 119.7
C4 C3 C2 120.9(3)
C4 C3 H3 119.5
C2 C3 H3 119.5
C3 C4 C5 119.3(3)
C3 C4 H4 120.4
C5 C4 H4 120.4
C4 C5 C6 122.8(3)
C4 C5 H5 118.6
C6 C5 H5 118.6
C5 C6 C1 116.6(3)
C5 C6 C7 117.0(3)
C1 C6 C7 126.4(3)
C8 C7 C6 129.3(3)
C8 C7 H7 115.4
C6 C7 H7 115.4
C7 C8 C9 123.3(3)
C7 C8 H8 118.4
C9 C8 H8 118.4
N1 C9 C10 113.2(3)
N1 C9 C8 128.4(3)
C10 C9 C8 118.5(3)
C11 C10 C9 101.3(2)
C11 C10 C17 112.5(3)
C9 C10 C17 111.8(2)
C11 C10 C18 110.5(2)
C9 C10 C18 110.0(2)
C17 C10 C18 110.4(3)
C16 C11 C12 119.9(3)
C16 C11 C10 132.6(3)
C12 C11 C10 107.5(2)
C13 C12 C11 123.3(3)
C13 C12 N1 127.2(3)
C11 C12 N1 109.6(2)
C12 C13 C14 117.7(4)
C12 C13 H13 121.1
C14 C13 H13 121.1
C13 C14 C15 122.5(4)
C13 C14 H14 118.8
C15 C14 H14 118.8
C14 C15 C16 119.1(4)
C14 C15 H15 120.5
C16 C15 H15 120.5
C11 C16 C15 117.5(4)
C11 C16 H16 121.3
C15 C16 H16 121.3
C10 C17 H17A 109.5
C10 C17 H17B 109.5
H17A C17 H17B 109.5
C10 C17 H17C 109.5
H17A C17 H17C 109.5
H17B C17 H17C 109.5
C10 C18 H18A 109.5
C10 C18 H18B 109.5
H18A C18 H18B 109.5
C10 C18 H18C 109.5
H18A C18 H18C 109.5
H18B C18 H18C 109.5
C9 N1 C12 108.3(2)
C1 O1 H1 109.5

loop_
_geom_bond_atom_site_label_1
_geom_bond_atom_site_label_2
_geom_bond_distance
C1 O1 1.354(3)
C1 C2 1.379(4)
C1 C6 1.416(4)
C2 C3 1.377(4)
C2 H2 0.9300
C3 C4 1.355(5)
C3 H3 0.9300
C4 C5 1.362(5)
C4 H4 0.9300
C5 C6 1.401(4)
C5 H5 0.9300
C6 C7 1.452(4)
C7 C8 1.263(5)
C7 H7 0.9300
C8 C9 1.509(5)
C8 H8 0.9300
C9 N1 1.290(4)
C9 C10 1.500(4)
C8' H8' 0.9300
C10 C11 1.495(4)
C10 C17 1.527(4)
C10 C18 1.544(4)
C11 C16 1.372(4)
C11 C12 1.397(4)
C12 C13 1.347(4)
C12 N1 1.441(4)
C13 C14 1.347(6)
C13 H13 0.9300
C14 C15 1.402(7)
C14 H14 0.9300
C15 C16 1.424(6)
C15 H15 0.9300
C16 H16 0.9300
C17 H17A 0.9600
C17 H17B 0.9600
C17 H17C 0.9600
C18 H18A 0.9600
C18 H18B 0.9600
C18 H18C 0.9600
O1 H1 0.8200

loop_
_geom_hbond_atom_site_label_D
_geom_hbond_atom_site_label_H
_geom_hbond_atom_site_label_A
_geom_hbond_distance_DH
_geom_hbond_distance_HA
_geom_hbond_distance_DA
_geom_hbond_angle_DHA
_geom_hbond_site_symmetry_A
O1 H1 N1 0.82 1.98 2.774(3) 161.9 4_665
